data_7708216
loop_
_publ_author_name
'Qian, Junfeng'
'Lu, Huangjie'
'Zheng, Zhaofa'
'Xu, Miaomiao'
'Qian, Yuan'
'Zhang, Zhi-Hui'
'Wang, Jian-Qiang'
'He, Mingyang'
'Lin, Jian'

_publ_section_title
;
 Achieving Colour Tuneable and White-Light Luminescence in a Large Family
 of Dual-Emission Lanthanide Coordination Polymers
;
_journal_name_full 'Dalton Transactions'
_journal_paper_doi 10.1039/D1DT01618K
_journal_year 2021
_chemical_formula_moiety 'C33 N6 O7 Tb'
_chemical_formula_sum 'C33 N6 O7 Tb'
_chemical_formula_weight 751.31
_chemical_melting_point ?
_chemical_name_common 'Terbium 2,2':6',2''-terpyridine-4'-carboxyli'
_space_group_crystal_system monoclinic
_space_group_IT_number 14
_space_group_name_Hall '-P 2ybc'
_space_group_name_H-M_alt 'P 1 21/c 1'
_audit_creation_method SHELXL-2014
_audit_update_record
;
2021-07-16 deposited with the CCDC.	2021-09-06 downloaded from the CCDC.
;
_cell_angle_alpha 90
_cell_angle_beta 106.503(3)
_cell_angle_gamma 90
_cell_formula_units_Z 4
_cell_length_a 8.8962(7)
_cell_length_b 37.022(3)
_cell_length_c 9.4944(8)
_cell_measurement_reflns_used 9973
_cell_measurement_temperature 293(2)
_cell_measurement_theta_max 27.491
_cell_measurement_theta_min 2.304
_cell_volume 2998.2(4)
_computing_cell_refinement 'Bruker SAINT'
_computing_data_collection 'Bruker APEX3'
_computing_data_reduction 'Bruker SAINT'
_computing_molecular_graphics 'Bruker SHELXTL'
_computing_publication_material 'Bruker SHELXTL'
_computing_structure_refinement 'SHELXL-2014 (Sheldrick, 2014)'
_computing_structure_solution 'SHELXS-97 (Sheldrick 2008)'
_diffrn_ambient_temperature 293(2)
_diffrn_measured_fraction_theta_full 0.999
_diffrn_measured_fraction_theta_max 0.998
_diffrn_measurement_device_type 'Bruker APEX-II CCD'
_diffrn_measurement_method '0.5 wide w/ exposures'
_diffrn_radiation_monochromator graphite
_diffrn_radiation_type MoK\a
_diffrn_radiation_wavelength 0.71073
_diffrn_reflns_av_R_equivalents 0.0610
_diffrn_reflns_av_unetI/netI 0.0432
_diffrn_reflns_Laue_measured_fraction_full 0.999
_diffrn_reflns_Laue_measured_fraction_max 0.998
_diffrn_reflns_limit_h_max 11
_diffrn_reflns_limit_h_min -11
_diffrn_reflns_limit_k_max 48
_diffrn_reflns_limit_k_min -48
_diffrn_reflns_limit_l_max 12
_diffrn_reflns_limit_l_min -12
_diffrn_reflns_number 39246
_diffrn_reflns_point_group_measured_fraction_full 0.999
_diffrn_reflns_point_group_measured_fraction_max 0.998
_diffrn_reflns_theta_full 25.242
_diffrn_reflns_theta_max 27.540
_diffrn_reflns_theta_min 2.200
_diffrn_source_current 1.4
_diffrn_source_power 0.07
_diffrn_source_voltage 50.0
_exptl_absorpt_coefficient_mu 2.418
_exptl_absorpt_correction_T_max 0.908
_exptl_absorpt_correction_T_min 0.816
_exptl_absorpt_correction_type none
_exptl_absorpt_process_details
;
SADABS-2016/2 (Bruker,2016/2) was used for absorption correction.
wR2(int) was 0.0801 before and 0.0663 after correction.
The Ratio of minimum to maximum transmission is 0.8562.
The \l/2 correction factor is Not present.
;
_exptl_crystal_colour colorless
_exptl_crystal_density_diffrn 1.664
_exptl_crystal_description block
_exptl_crystal_F_000 1444
_exptl_crystal_size_max 0.1
_exptl_crystal_size_mid 0.07
_exptl_crystal_size_min 0.04
_refine_diff_density_max 1.185
_refine_diff_density_min -1.422
_refine_diff_density_rms 0.127
_refine_ls_extinction_method none
_refine_ls_goodness_of_fit_ref 1.083
_refine_ls_hydrogen_treatment undef
_refine_ls_matrix_type full
_refine_ls_number_parameters 414
_refine_ls_number_reflns 6910
_refine_ls_number_restraints 0
_refine_ls_restrained_S_all 1.083
_refine_ls_R_factor_all 0.0522
_refine_ls_R_factor_gt 0.0379
_refine_ls_shift/su_max 0.004
_refine_ls_shift/su_mean 0.000
_refine_ls_structure_factor_coef Fsqd
_refine_ls_weighting_details 'w=1/[\s^2^(Fo^2^)+(0.0430P)^2^+8.0925P] where P=(Fo^2^+2Fc^2^)/3'
_refine_ls_weighting_scheme calc
_refine_ls_wR_factor_gt 0.0936
_refine_ls_wR_factor_ref 0.1012
_reflns_Friedel_coverage 0.000
_reflns_number_gt 5682
_reflns_number_total 6910
_cod_data_source_file d1dt01618k2.cif
_cod_data_source_block TbTPC1
_cod_depositor_comments
;
The following automatic conversions were performed:

data item '_chemical_melting_point' value 'N/a' was changed to '?' --
the value is undefined or not given.

Automatic conversion script
Id: cif_fix_values 7556 2019-12-06 15:28:31Z antanas 
;
_cod_original_sg_symbol_H-M 'P 21/c'
_cod_database_code 7708216
_shelx_space_group_comment
;
The symmetry employed for this shelxl refinement is uniquely defined
by the following loop, which should always be used as a source of
symmetry information in preference to the above space-group names.
They are only intended as comments.
;
_olex2_refinement_description
;
;
_olex2_submission_special_instructions 'No special instructions were received'

loop_
_space_group_symop_operation_xyz
'x, y, z'
'-x, y+1/2, -z+1/2'
'-x, -y, -z'
'x, -y-1/2, z-1/2'

loop_
_atom_site_label
_atom_site_type_symbol
_atom_site_fract_x
_atom_site_fract_y
_atom_site_fract_z
_atom_site_U_iso_or_equiv
_atom_site_adp_type
_atom_site_occupancy
_atom_site_site_symmetry_order
_atom_site_calc_flag
_atom_site_refinement_flags_posn
_atom_site_refinement_flags_adp
_atom_site_refinement_flags_occupancy
_atom_site_disorder_assembly
_atom_site_disorder_group
Tb1 Tb 0.15912(2) 0.57049(2) 0.17982(2) 0.01973(8) Uani 1 1 d . . . . .
O1 O 0.1422(4) 0.53226(9) 0.9535(3) 0.0295(7) Uani 1 1 d . . . . .
O2 O 0.0621(4) 0.58875(9) 0.9238(3) 0.0334(8) Uani 1 1 d . . . . .
O3 O 0.3177(4) 0.60696(9) 0.3858(4) 0.0350(8) Uani 1 1 d . . . . .
O4 O -0.0846(4) 0.53875(9) 0.1087(4) 0.0345(8) Uani 1 1 d . . . . .
O5 O 0.2345(4) 0.63422(9) 0.1719(4) 0.0365(8) Uani 1 1 d . . . . .
O6 O 0.4080(5) 0.56512(12) 0.1592(5) 0.0525(11) Uani 1 1 d . . . . .
O7 O 0.6371(8) 0.55243(18) 0.1344(7) 0.0945(18) Uiso 1 1 d . . . . .
N1 N 0.2506(5) 0.51129(10) 0.3068(4) 0.0265(8) Uani 1 1 d . . . . .
N2 N 0.0896(4) 0.55861(9) 0.4204(4) 0.0215(7) Uani 1 1 d . . . . .
N3 N -0.0498(5) 0.60958(10) 0.2308(4) 0.0287(9) Uani 1 1 d . . . . .
N4 N 0.5116(5) 0.73381(11) 0.5024(5) 0.0337(9) Uani 1 1 d . . . . .
N5 N 0.2378(6) 0.77053(12) 0.1841(5) 0.0429(11) Uani 1 1 d . . . . .
N6 N 0.8019(5) 0.67447(12) 0.7218(5) 0.0384(10) Uani 1 1 d . . . . .
C1 C 0.3221(6) 0.48697(14) 0.2423(5) 0.0352(12) Uani 1 1 d . . . . .
C2 C 0.1648(5) 0.53221(12) 0.5119(5) 0.0228(9) Uani 1 1 d . . . . .
C3 C 0.3890(7) 0.45561(14) 0.3118(6) 0.0390(12) Uani 1 1 d . . . . .
C4 C 0.0954(6) 0.55939(12) 0.8731(5) 0.0262(10) Uani 1 1 d . . . . .
C5 C 0.0867(5) 0.55780(12) 0.7119(5) 0.0244(9) Uani 1 1 d . . . . .
C6 C 0.2466(5) 0.50500(12) 0.4461(5) 0.0241(9) Uani 1 1 d . . . . .
C7 C 0.0047(5) 0.58415(12) 0.6175(5) 0.0254(9) Uani 1 1 d . . . . .
C8 C 0.0081(5) 0.58372(12) 0.4712(5) 0.0238(9) Uani 1 1 d . . . . .
C9 C 0.1671(5) 0.53092(12) 0.6596(5) 0.0252(9) Uani 1 1 d . . . . .
C10 C 0.3890(7) 0.44919(14) 0.4545(6) 0.0397(12) Uani 1 1 d . . . . .
C11 C 0.3244(6) 0.70203(14) 0.3089(6) 0.0351(11) Uani 1 1 d . . . . .
C12 C 0.3821(6) 0.66918(13) 0.3743(5) 0.0291(10) Uani 1 1 d . . . . .
C13 C 0.5044(6) 0.66866(13) 0.5045(5) 0.0295(10) Uani 1 1 d . . . . .
C14 C -0.0753(5) 0.61111(12) 0.3638(5) 0.0245(9) Uani 1 1 d . . . . .
C15 C 0.3156(6) 0.47419(13) 0.5241(5) 0.0330(11) Uani 1 1 d . . . . .
C16 C -0.2489(8) 0.66151(17) 0.2883(7) 0.0533(16) Uani 1 1 d . . . . .
C17 C 0.5681(6) 0.70178(13) 0.5622(5) 0.0303(10) Uani 1 1 d . . . . .
C18 C 0.3068(6) 0.63450(13) 0.3049(5) 0.0303(10) Uani 1 1 d . . . . .
C19 C 0.3354(6) 0.76996(14) 0.3187(6) 0.0364(11) Uani 1 1 d . . . . .
C20 C 0.7391(7) 0.73537(17) 0.7756(7) 0.0514(15) Uani 1 1 d . . . . .
C21 C -0.1253(7) 0.63284(16) 0.1261(6) 0.0426(13) Uani 1 1 d . . . . .
C22 C -0.1737(7) 0.63675(15) 0.3963(6) 0.0416(13) Uani 1 1 d . . . . .
C23 C 0.9735(8) 0.7075(2) 0.9206(7) 0.0573(17) Uani 1 1 d . . . . .
C24 C -0.2252(8) 0.65927(17) 0.1506(7) 0.0534(17) Uani 1 1 d . . . . .
C25 C 0.3921(6) 0.73383(13) 0.3799(6) 0.0340(11) Uani 1 1 d . . . . .
C26 C 0.1897(8) 0.80322(18) 0.1229(7) 0.0530(16) Uani 1 1 d . . . . .
C27 C 0.3858(8) 0.80090(15) 0.4037(8) 0.0541(16) Uani 1 1 d . . . . .
C28 C 0.9334(7) 0.67688(18) 0.8341(6) 0.0472(14) Uani 1 1 d . . . . .
C29 C 0.8749(9) 0.7370(2) 0.8932(8) 0.064(2) Uani 1 1 d . . . . .
C30 C 0.7099(6) 0.70380(14) 0.6922(5) 0.0338(11) Uani 1 1 d . . . . .
C31 C 0.3357(8) 0.83434(18) 0.3395(9) 0.065(2) Uani 1 1 d . . . . .
C32 C 0.2395(8) 0.83537(18) 0.1969(9) 0.0596(18) Uani 1 1 d . . . . .
C33 C 0.5100(9) 0.56787(19) 0.0985(9) 0.0635(19) Uiso 1 1 d . . . . .

loop_
_atom_site_aniso_label
_atom_site_aniso_U_11
_atom_site_aniso_U_22
_atom_site_aniso_U_33
_atom_site_aniso_U_23
_atom_site_aniso_U_13
_atom_site_aniso_U_12
Tb1 0.02178(12) 0.02347(12) 0.01414(11) -0.00163(8) 0.00541(8) 0.00084(8)
O1 0.042(2) 0.0306(17) 0.0172(15) 0.0015(12) 0.0109(14) 0.0037(14)
O2 0.054(2) 0.0300(18) 0.0161(15) -0.0018(13) 0.0095(15) 0.0068(16)
O3 0.040(2) 0.0320(18) 0.0284(18) -0.0014(14) 0.0026(15) -0.0053(15)
O4 0.0278(18) 0.0362(19) 0.040(2) -0.0075(15) 0.0102(15) -0.0062(14)
O5 0.044(2) 0.0334(18) 0.0267(18) -0.0032(14) 0.0019(15) -0.0094(16)
O6 0.032(2) 0.065(3) 0.070(3) -0.012(2) 0.029(2) -0.0015(19)
N1 0.028(2) 0.033(2) 0.0190(18) -0.0008(15) 0.0070(16) 0.0076(16)
N2 0.0257(19) 0.0212(17) 0.0181(17) -0.0032(14) 0.0072(15) -0.0006(14)
N3 0.032(2) 0.033(2) 0.024(2) 0.0052(16) 0.0128(17) 0.0069(17)
N4 0.034(2) 0.030(2) 0.034(2) -0.0051(17) 0.0057(19) -0.0033(17)
N5 0.045(3) 0.041(3) 0.039(3) 0.004(2) 0.007(2) 0.002(2)
N6 0.036(2) 0.047(3) 0.031(2) 0.0005(19) 0.0057(19) 0.001(2)
C1 0.038(3) 0.041(3) 0.027(3) -0.007(2) 0.009(2) 0.012(2)
C2 0.021(2) 0.027(2) 0.019(2) -0.0010(16) 0.0043(17) -0.0003(17)
C3 0.040(3) 0.038(3) 0.039(3) -0.008(2) 0.010(2) 0.013(2)
C4 0.034(3) 0.029(2) 0.015(2) -0.0012(17) 0.0061(18) -0.0029(19)
C5 0.032(2) 0.028(2) 0.014(2) -0.0012(16) 0.0082(18) -0.0050(18)
C6 0.025(2) 0.028(2) 0.017(2) -0.0020(17) 0.0033(17) 0.0030(17)
C7 0.030(2) 0.029(2) 0.020(2) -0.0016(17) 0.0095(19) -0.0008(18)
C8 0.027(2) 0.025(2) 0.019(2) -0.0033(17) 0.0052(18) -0.0006(18)
C9 0.030(2) 0.026(2) 0.020(2) -0.0007(17) 0.0077(19) -0.0020(18)
C10 0.040(3) 0.033(3) 0.045(3) 0.000(2) 0.010(3) 0.009(2)
C11 0.035(3) 0.034(3) 0.035(3) -0.004(2) 0.009(2) -0.006(2)
C12 0.027(2) 0.029(2) 0.032(2) -0.0081(19) 0.011(2) -0.0061(19)
C13 0.028(2) 0.034(2) 0.027(2) -0.0047(19) 0.008(2) -0.0033(19)
C14 0.031(2) 0.025(2) 0.019(2) 0.0005(17) 0.0089(18) 0.0001(18)
C15 0.035(3) 0.031(2) 0.032(3) 0.003(2) 0.006(2) 0.006(2)
C16 0.061(4) 0.050(3) 0.059(4) 0.015(3) 0.032(3) 0.029(3)
C17 0.030(3) 0.035(3) 0.024(2) -0.0031(19) 0.004(2) -0.005(2)
C18 0.027(2) 0.035(3) 0.029(3) -0.007(2) 0.008(2) -0.0043(19)
C19 0.038(3) 0.030(3) 0.040(3) 0.001(2) 0.009(2) -0.002(2)
C20 0.047(4) 0.053(4) 0.046(3) -0.016(3) 0.000(3) -0.009(3)
C21 0.045(3) 0.051(3) 0.034(3) 0.016(2) 0.015(2) 0.018(3)
C22 0.052(3) 0.043(3) 0.038(3) 0.008(2) 0.027(3) 0.018(3)
C23 0.043(3) 0.085(5) 0.036(3) 0.002(3) -0.001(3) -0.008(3)
C24 0.061(4) 0.063(4) 0.045(3) 0.027(3) 0.028(3) 0.035(3)
C25 0.034(3) 0.035(3) 0.032(3) -0.002(2) 0.006(2) -0.006(2)
C26 0.051(4) 0.054(4) 0.059(4) 0.017(3) 0.024(3) 0.012(3)
C27 0.051(4) 0.033(3) 0.071(4) -0.005(3) 0.006(3) 0.001(3)
C28 0.038(3) 0.072(4) 0.030(3) 0.008(3) 0.007(2) -0.003(3)
C29 0.060(4) 0.069(5) 0.051(4) -0.014(3) -0.007(3) -0.018(4)
C30 0.035(3) 0.039(3) 0.027(3) -0.005(2) 0.009(2) -0.007(2)
C31 0.062(5) 0.039(3) 0.091(6) -0.003(3) 0.015(4) 0.005(3)
C32 0.057(4) 0.050(4) 0.076(5) 0.013(3) 0.025(4) 0.013(3)

loop_
_atom_type_symbol
_atom_type_description
_atom_type_scat_dispersion_real
_atom_type_scat_dispersion_imag
_atom_type_scat_source
C C 0.0033 0.0016 'International Tables Vol C Tables 4.2.6.8 and 6.1.1.4'
N N 0.0061 0.0033 'International Tables Vol C Tables 4.2.6.8 and 6.1.1.4'
O O 0.0106 0.0060 'International Tables Vol C Tables 4.2.6.8 and 6.1.1.4'
Tb Tb -0.1723 4.1537 'International Tables Vol C Tables 4.2.6.8 and 6.1.1.4'

loop_
_geom_angle_atom_site_label_1
_geom_angle_atom_site_label_2
_geom_angle_atom_site_label_3
_geom_angle
_geom_angle_site_symmetry_1
_geom_angle_site_symmetry_3
_geom_angle_publ_flag
O1 Tb1 C4 26.37(11) 1_554 1_554 ?
O1 Tb1 C18 137.45(13) 1_554 . ?
O2 Tb1 O1 52.49(10) 1_554 1_554 ?
O2 Tb1 O3 126.97(11) 1_554 . ?
O2 Tb1 O5 74.05(11) 1_554 . ?
O2 Tb1 N1 133.92(11) 1_554 . ?
O2 Tb1 N2 146.04(12) 1_554 . ?
O2 Tb1 N3 87.73(12) 1_554 . ?
O2 Tb1 C4 26.24(12) 1_554 1_554 ?
O2 Tb1 C18 100.30(13) 1_554 . ?
O3 Tb1 O1 149.25(12) . 1_554 ?
O3 Tb1 O5 53.07(11) . . ?
O3 Tb1 N1 93.59(12) . . ?
O3 Tb1 N2 67.44(12) . . ?
O3 Tb1 N3 79.60(13) . . ?
O3 Tb1 C4 142.87(13) . 1_554 ?
O3 Tb1 C18 26.77(13) . . ?
O4 Tb1 O1 69.87(11) . 1_554 ?
O4 Tb1 O2 79.53(12) . 1_554 ?
O4 Tb1 O3 139.74(12) . . ?
O4 Tb1 O5 134.16(12) . . ?
O4 Tb1 N1 81.45(12) . . ?
O4 Tb1 N2 74.84(12) . . ?
O4 Tb1 N3 71.07(13) . . ?
O4 Tb1 C4 74.79(13) . 1_554 ?
O4 Tb1 C18 144.47(13) . . ?
O5 Tb1 O1 117.36(11) . 1_554 ?
O5 Tb1 N1 142.60(12) . . ?
O5 Tb1 N2 109.16(11) . . ?
O5 Tb1 N3 71.09(13) . . ?
O5 Tb1 C4 94.83(12) . 1_554 ?
O5 Tb1 C18 26.30(12) . . ?
O6 Tb1 O1 72.88(14) . 1_554 ?
O6 Tb1 O2 90.93(15) . 1_554 ?
O6 Tb1 O3 76.44(14) . . ?
O6 Tb1 O4 139.14(13) . . ?
O6 Tb1 O5 78.57(14) . . ?
O6 Tb1 N1 77.08(15) . . ?
O6 Tb1 N2 123.03(15) . . ?
O6 Tb1 N3 148.80(14) . . ?
O6 Tb1 C4 79.36(15) . 1_554 ?
O6 Tb1 C18 76.18(14) . . ?
N1 Tb1 O1 81.58(11) . 1_554 ?
N1 Tb1 N2 63.43(12) . . ?
N1 Tb1 N3 124.42(12) . . ?
N1 Tb1 C4 107.95(12) . 1_554 ?
N1 Tb1 C18 118.89(14) . . ?
N2 Tb1 O1 133.24(11) . 1_554 ?
N2 Tb1 C4 149.37(13) . 1_554 ?
N2 Tb1 C18 88.31(13) . . ?
N3 Tb1 O1 127.95(12) . 1_554 ?
N3 Tb1 N2 63.16(12) . . ?
N3 Tb1 C4 109.81(13) . 1_554 ?
N3 Tb1 C18 73.42(14) . . ?
C18 Tb1 C4 119.37(14) . 1_554 ?
C4 O1 Tb1 89.9(3) . 1_556 ?
C4 O2 Tb1 95.0(3) . 1_556 ?
C18 O3 Tb1 91.8(3) . . ?
C18 O5 Tb1 92.5(3) . . ?
C33 O6 Tb1 155.4(5) . . ?
C1 N1 Tb1 119.6(3) . . ?
C1 N1 C6 118.5(4) . . ?
C6 N1 Tb1 121.5(3) . . ?
C2 N2 Tb1 119.7(3) . . ?
C2 N2 C8 119.1(4) . . ?
C8 N2 Tb1 119.3(3) . . ?
C14 N3 Tb1 122.4(3) . . ?
C21 N3 Tb1 118.0(3) . . ?
C21 N3 C14 119.1(4) . . ?
C17 N4 C25 118.5(4) . . ?
C19 N5 C26 117.8(5) . . ?
C30 N6 C28 117.0(5) . . ?
N1 C1 C3 122.6(5) . . ?
N2 C2 C6 115.7(4) . . ?
N2 C2 C9 122.2(4) . . ?
C9 C2 C6 122.1(4) . . ?
C10 C3 C1 119.6(5) . . ?
O1 C4 Tb1 63.7(2) . 1_556 ?
O1 C4 C5 119.8(4) . . ?
O2 C4 Tb1 58.8(2) . 1_556 ?
O2 C4 O1 122.0(4) . . ?
O2 C4 C5 118.1(4) . . ?
C5 C4 Tb1 169.7(3) . 1_556 ?
C7 C5 C4 119.6(4) . . ?
C7 C5 C9 120.1(4) . . ?
C9 C5 C4 120.3(4) . . ?
N1 C6 C2 116.6(4) . . ?
N1 C6 C15 121.8(4) . . ?
C15 C6 C2 121.6(4) . . ?
C5 C7 C8 118.6(4) . . ?
N2 C8 C7 121.9(4) . . ?
N2 C8 C14 116.1(4) . . ?
C7 C8 C14 122.0(4) . . ?
C5 C9 C2 118.0(4) . . ?
C15 C10 C3 118.7(5) . . ?
C25 C11 C12 117.6(5) . . ?
C11 C12 C13 120.1(4) . . ?
C11 C12 C18 119.0(4) . . ?
C13 C12 C18 120.8(4) . . ?
C12 C13 C17 117.6(4) . . ?
N3 C14 C8 115.7(4) . . ?
N3 C14 C22 121.6(4) . . ?
C22 C14 C8 122.7(4) . . ?
C6 C15 C10 118.7(5) . . ?
C24 C16 C22 119.0(5) . . ?
N4 C17 C13 123.1(4) . . ?
N4 C17 C30 115.5(4) . . ?
C13 C17 C30 121.4(4) . . ?
O3 C18 Tb1 61.4(2) . . ?
O3 C18 C12 118.2(4) . . ?
O5 C18 Tb1 61.2(2) . . ?
O5 C18 O3 122.6(4) . . ?
O5 C18 C12 119.2(4) . . ?
C12 C18 Tb1 178.2(3) . . ?
N5 C19 C25 116.6(5) . . ?
N5 C19 C27 123.9(5) . . ?
C27 C19 C25 119.5(5) . . ?
C29 C20 C30 118.0(6) . . ?
N3 C21 C24 122.6(5) . . ?
C14 C22 C16 119.2(5) . . ?
C29 C23 C28 119.5(6) . . ?
C16 C24 C21 118.5(5) . . ?
N4 C25 C11 123.0(5) . . ?
N4 C25 C19 116.0(4) . . ?
C11 C25 C19 121.0(5) . . ?
N5 C26 C32 122.1(6) . . ?
C19 C27 C31 117.6(6) . . ?
N6 C28 C23 123.0(6) . . ?
C23 C29 C20 118.6(6) . . ?
N6 C30 C17 117.0(4) . . ?
N6 C30 C20 123.8(5) . . ?
C20 C30 C17 119.2(5) . . ?
C27 C31 C32 119.0(6) . . ?
C26 C32 C31 119.5(6) . . ?
O7 C33 O6 125.8(8) . . ?

loop_
_geom_bond_atom_site_label_1
_geom_bond_atom_site_label_2
_geom_bond_distance
_geom_bond_site_symmetry_2
_geom_bond_publ_flag
Tb1 O1 2.541(3) 1_554 ?
Tb1 O2 2.433(3) 1_554 ?
Tb1 O3 2.464(3) . ?
Tb1 O4 2.389(3) . ?
Tb1 O5 2.460(3) . ?
Tb1 O6 2.286(4) . ?
Tb1 N1 2.522(4) . ?
Tb1 N2 2.568(4) . ?
Tb1 N3 2.509(4) . ?
Tb1 C4 2.834(4) 1_554 ?
Tb1 C18 2.804(5) . ?
O1 Tb1 2.541(3) 1_556 ?
O1 C4 1.259(5) . ?
O2 Tb1 2.433(3) 1_556 ?
O2 C4 1.258(6) . ?
O3 C18 1.264(6) . ?
O5 C18 1.244(6) . ?
O6 C33 1.211(9) . ?
O7 C33 1.225(9) . ?
N1 C1 1.346(6) . ?
N1 C6 1.353(6) . ?
N2 C2 1.352(5) . ?
N2 C8 1.350(6) . ?
N3 C14 1.346(6) . ?
N3 C21 1.342(6) . ?
N4 C17 1.349(6) . ?
N4 C25 1.334(6) . ?
N5 C19 1.326(7) . ?
N5 C26 1.358(7) . ?
N6 C28 1.343(7) . ?
N6 C30 1.341(7) . ?
C1 C3 1.384(7) . ?
C2 C6 1.481(6) . ?
C2 C9 1.397(6) . ?
C3 C10 1.375(8) . ?
C4 Tb1 2.834(4) 1_556 ?
C4 C5 1.511(6) . ?
C5 C7 1.384(6) . ?
C5 C9 1.396(6) . ?
C6 C15 1.403(6) . ?
C7 C8 1.398(6) . ?
C8 C14 1.480(6) . ?
C10 C15 1.402(7) . ?
C11 C12 1.395(7) . ?
C11 C25 1.404(7) . ?
C12 C13 1.396(7) . ?
C12 C18 1.510(6) . ?
C13 C17 1.396(6) . ?
C14 C22 1.385(7) . ?
C16 C22 1.397(8) . ?
C16 C24 1.384(8) . ?
C17 C30 1.495(7) . ?
C19 C25 1.488(7) . ?
C19 C27 1.400(8) . ?
C20 C29 1.394(9) . ?
C20 C30 1.394(7) . ?
C21 C24 1.386(8) . ?
C23 C28 1.385(9) . ?
C23 C29 1.378(10) . ?
C26 C32 1.389(10) . ?
C27 C31 1.396(9) . ?
C31 C32 1.382(10) . ?

loop_
_geom_torsion_atom_site_label_1
_geom_torsion_atom_site_label_2
_geom_torsion_atom_site_label_3
_geom_torsion_atom_site_label_4
_geom_torsion
_geom_torsion_site_symmetry_1
_geom_torsion_site_symmetry_2
_geom_torsion_site_symmetry_3
_geom_torsion_site_symmetry_4
_geom_torsion_publ_flag
Tb1 O1 C4 O2 -7.6(5) 1_556 . . . ?
Tb1 O1 C4 C5 169.0(4) 1_556 . . . ?
Tb1 O2 C4 O1 8.0(5) 1_556 . . . ?
Tb1 O2 C4 C5 -168.7(4) 1_556 . . . ?
Tb1 O3 C18 O5 -0.7(5) . . . . ?
Tb1 O3 C18 C12 178.0(4) . . . . ?
Tb1 O5 C18 O3 0.7(5) . . . . ?
Tb1 O5 C18 C12 -177.9(4) . . . . ?
Tb1 O6 C33 O7 -163.6(7) . . . . ?
Tb1 N1 C1 C3 173.4(4) . . . . ?
Tb1 N1 C6 C2 8.8(5) . . . . ?
Tb1 N1 C6 C15 -171.6(3) . . . . ?
Tb1 N2 C2 C6 -18.0(5) . . . . ?
Tb1 N2 C2 C9 161.2(3) . . . . ?
Tb1 N2 C8 C7 -161.4(3) . . . . ?
Tb1 N2 C8 C14 17.6(5) . . . . ?
Tb1 N3 C14 C8 -10.3(5) . . . . ?
Tb1 N3 C14 C22 169.9(4) . . . . ?
Tb1 N3 C21 C24 -170.1(5) . . . . ?
Tb1 C4 C5 C7 -86.9(19) 1_556 . . . ?
Tb1 C4 C5 C9 90.0(19) 1_556 . . . ?
O1 C4 C5 C7 166.1(4) . . . . ?
O1 C4 C5 C9 -17.0(7) . . . . ?
O2 C4 C5 C7 -17.2(7) . . . . ?
O2 C4 C5 C9 159.7(5) . . . . ?
N1 C1 C3 C10 -2.6(9) . . . . ?
N1 C6 C15 C10 -0.6(7) . . . . ?
N2 C2 C6 N1 6.2(6) . . . . ?
N2 C2 C6 C15 -173.4(4) . . . . ?
N2 C2 C9 C5 0.8(7) . . . . ?
N2 C8 C14 N3 -5.2(6) . . . . ?
N2 C8 C14 C22 174.6(5) . . . . ?
N3 C14 C22 C16 0.3(9) . . . . ?
N3 C21 C24 C16 -0.6(11) . . . . ?
N4 C17 C30 N6 -156.5(5) . . . . ?
N4 C17 C30 C20 23.8(7) . . . . ?
N5 C19 C25 N4 167.8(5) . . . . ?
N5 C19 C25 C11 -10.7(8) . . . . ?
N5 C19 C27 C31 -3.2(10) . . . . ?
N5 C26 C32 C31 -2.8(11) . . . . ?
C1 N1 C6 C2 -179.1(4) . . . . ?
C1 N1 C6 C15 0.5(7) . . . . ?
C1 C3 C10 C15 2.3(9) . . . . ?
C2 N2 C8 C7 2.8(6) . . . . ?
C2 N2 C8 C14 -178.2(4) . . . . ?
C2 C6 C15 C10 178.9(5) . . . . ?
C3 C10 C15 C6 -0.8(8) . . . . ?
C4 C5 C7 C8 175.2(4) . . . . ?
C4 C5 C9 C2 -175.3(4) . . . . ?
C5 C7 C8 N2 -0.5(7) . . . . ?
C5 C7 C8 C14 -179.4(4) . . . . ?
C6 N1 C1 C3 1.2(8) . . . . ?
C6 C2 C9 C5 179.9(4) . . . . ?
C7 C5 C9 C2 1.6(7) . . . . ?
C7 C8 C14 N3 173.8(4) . . . . ?
C7 C8 C14 C22 -6.4(7) . . . . ?
C8 N2 C2 C6 177.9(4) . . . . ?
C8 N2 C2 C9 -3.0(6) . . . . ?
C8 C14 C22 C16 -179.5(5) . . . . ?
C9 C2 C6 N1 -172.9(4) . . . . ?
C9 C2 C6 C15 7.5(7) . . . . ?
C9 C5 C7 C8 -1.7(7) . . . . ?
C11 C12 C13 C17 -1.9(7) . . . . ?
C11 C12 C18 O3 -155.2(5) . . . . ?
C11 C12 C18 O5 23.5(7) . . . . ?
C12 C11 C25 N4 2.7(8) . . . . ?
C12 C11 C25 C19 -178.9(5) . . . . ?
C12 C13 C17 N4 3.5(8) . . . . ?
C12 C13 C17 C30 -173.6(5) . . . . ?
C13 C12 C18 O3 22.9(7) . . . . ?
C13 C12 C18 O5 -158.4(5) . . . . ?
C13 C17 C30 N6 20.9(7) . . . . ?
C13 C17 C30 C20 -158.8(5) . . . . ?
C14 N3 C21 C24 2.1(9) . . . . ?
C17 N4 C25 C11 -1.2(8) . . . . ?
C17 N4 C25 C19 -179.7(5) . . . . ?
C18 C12 C13 C17 -180.0(4) . . . . ?
C19 N5 C26 C32 0.0(9) . . . . ?
C19 C27 C31 C32 0.2(11) . . . . ?
C21 N3 C14 C8 177.9(5) . . . . ?
C21 N3 C14 C22 -1.9(8) . . . . ?
C22 C16 C24 C21 -1.1(11) . . . . ?
C24 C16 C22 C14 1.2(10) . . . . ?
C25 N4 C17 C13 -2.0(8) . . . . ?
C25 N4 C17 C30 175.3(5) . . . . ?
C25 C11 C12 C13 -1.0(7) . . . . ?
C25 C11 C12 C18 177.1(5) . . . . ?
C25 C19 C27 C31 177.0(6) . . . . ?
C26 N5 C19 C25 -177.1(5) . . . . ?
C26 N5 C19 C27 3.1(9) . . . . ?
C27 C19 C25 N4 -12.4(8) . . . . ?
C27 C19 C25 C11 169.1(6) . . . . ?
C27 C31 C32 C26 2.6(11) . . . . ?
C28 N6 C30 C17 176.8(5) . . . . ?
C28 N6 C30 C20 -3.5(8) . . . . ?
C28 C23 C29 C20 -1.9(11) . . . . ?
C29 C20 C30 N6 2.4(10) . . . . ?
C29 C20 C30 C17 -177.9(6) . . . . ?
C29 C23 C28 N6 0.8(10) . . . . ?
C30 N6 C28 C23 1.9(9) . . . . ?
C30 C20 C29 C23 0.4(11) . . . . ?
